data_2012304
loop_
_publ_author_name
'Batsanov, Andrei S.'
'Collings, Jonathan C.'
'Howard, Judith A. K.'
'Marder, Todd B.'
'Perepichka, Dmitrii F.'

_publ_section_title
;
 Arene--perfluoroarene interactions in crystal engineering. 5.
 Octafluoronaphthalene--tetrathiafulvalene (1/1)
;
_journal_issue 11
_journal_name_full 'Acta Crystallographica Section C'
_journal_page_first 1306
_journal_page_last 1307
_journal_paper_doi 10.1107/S0108270101013075
_journal_volume 57
_journal_year 2001
_chemical_formula_moiety 'C10 F8 , C6 H4 S4'
_chemical_formula_sum 'C16 H4 F8 S4'
_chemical_formula_weight 476.43
_chemical_melting_point .383E-305
_chemical_name_common OFN-TTF
_chemical_name_systematic
;
Octafluoronaphthalene-tetrathiafulvalene (1/1)
;
_space_group_IT_number 14
_symmetry_cell_setting monoclinic
_symmetry_space_group_name_Hall '-P 2ybc'
_symmetry_space_group_name_H-M 'P 1 21/c 1'
_audit_creation_method SHELXL97
_cell_angle_alpha 90
_cell_angle_beta 98.160(10)
_cell_angle_gamma 90
_cell_formula_units_Z 2
_cell_length_a 8.581(3)
_cell_length_b 6.321(2)
_cell_length_c 15.355(2)
_cell_measurement_reflns_used 992
_cell_measurement_temperature 120(2)
_cell_measurement_theta_max 26.4
_cell_measurement_theta_min 12.0
_cell_volume 824.4(4)
_computing_cell_refinement SMART
_computing_data_collection 'SMART (Bruker, 1999)'
_computing_data_reduction 'SAINT (Bruker, 1999)'
_computing_molecular_graphics 'SHELXTL (Bruker, 1997)'
_computing_publication_material SHELXTL
_computing_structure_refinement 'SHELXL97 (Sheldrick, 1997)'
_computing_structure_solution 'SHELXS97 (Sheldrick, 1997)'
_diffrn_ambient_temperature 120(2)
_diffrn_detector_area_resol_mean 8
_diffrn_measured_fraction_theta_full .999
_diffrn_measured_fraction_theta_max .999
_diffrn_measurement_device_type 'SMART 1K CCD area-detector'
_diffrn_measurement_method \w
_diffrn_radiation_monochromator graphite
_diffrn_radiation_source 'fine-focus sealed tube'
_diffrn_radiation_type MoK\a
_diffrn_radiation_wavelength .71073
_diffrn_reflns_av_R_equivalents .029
_diffrn_reflns_av_sigmaI/netI .017
_diffrn_reflns_limit_h_max 11
_diffrn_reflns_limit_h_min -11
_diffrn_reflns_limit_k_max 8
_diffrn_reflns_limit_k_min -8
_diffrn_reflns_limit_l_max 20
_diffrn_reflns_limit_l_min -20
_diffrn_reflns_number 9843
_diffrn_reflns_theta_full 29.00
_diffrn_reflns_theta_max 29.0
_diffrn_reflns_theta_min 2.4
_diffrn_standards_decay_% 0
_diffrn_standards_interval_count 0
_diffrn_standards_interval_time 0
_diffrn_standards_number 0
_exptl_absorpt_coefficient_mu .661
_exptl_absorpt_correction_T_max .962
_exptl_absorpt_correction_T_min .763
_exptl_absorpt_correction_type integration
_exptl_absorpt_process_details '(XPREP in SHELXTL; Bruker, 1997)'
_exptl_crystal_colour 'light brown'
_exptl_crystal_density_diffrn 1.919
_exptl_crystal_density_method 'not measured'
_exptl_crystal_description plate
_exptl_crystal_F_000 472
_exptl_crystal_size_max .45
_exptl_crystal_size_mid .40
_exptl_crystal_size_min .08
_refine_diff_density_max .35
_refine_diff_density_min -.23
_refine_ls_extinction_method none
_refine_ls_goodness_of_fit_ref 1.057
_refine_ls_hydrogen_treatment refall
_refine_ls_matrix_type full
_refine_ls_number_parameters 135
_refine_ls_number_reflns 2196
_refine_ls_number_restraints 0
_refine_ls_restrained_S_all 1.057
_refine_ls_R_factor_all .027
_refine_ls_R_factor_gt .023
_refine_ls_shift/su_max .001
_refine_ls_shift/su_mean .000
_refine_ls_structure_factor_coef Fsqd
_refine_ls_weighting_details 'calc w = 1/[\s^2^(Fo^2^)+(0.0293P)^2^+0.3542P] where P=(Fo^2^+2Fc^2^)/3'
_refine_ls_weighting_scheme calc
_refine_ls_wR_factor_ref .060
_reflns_number_gt 1967
_reflns_number_total 2196
_reflns_threshold_expression I>2\s(I)
_cod_data_source_file bm1464.cif
_cod_data_source_block I
_cod_original_sg_symbol_H-M 'P 21/c'
_cod_database_code 2012304
_cod_database_fobs_code 2012304

loop_
_symmetry_equiv_pos_as_xyz
'x, y, z'
'-x, y+1/2, -z+1/2'
'-x, -y, -z'
'x, -y-1/2, z-1/2'

loop_
_atom_site_label
_atom_site_fract_x
_atom_site_fract_y
_atom_site_fract_z
_atom_site_U_iso_or_equiv
_atom_site_adp_type
_atom_site_calc_flag
_atom_site_refinement_flags
_atom_site_occupancy
_atom_site_disorder_assembly
_atom_site_disorder_group
_atom_site_type_symbol
F1 .19709(9) .14546(12) .43977(5) .02391(17) Uani d . 1 . . F
F2 .21917(9) .39832(14) .30206(5) .02555(17) Uani d . 1 . . F
F3 .08230(10) .78456(14) .28991(5) .02926(19) Uani d . 1 . . F
F4 -.09014(9) .91991(12) .41203(5) .02452(17) Uani d . 1 . . F
C1 .12486(14) .33419(19) .43619(8) .0180(2) Uani d . 1 . . C
C2 .13760(14) .4619(2) .36604(8) .0193(2) Uani d . 1 . . C
C3 .06509(14) .6616(2) .35923(8) .0205(2) Uani d . 1 . . C
C4 -.02138(14) .72853(19) .42206(8) .0185(2) Uani d . 1 . . C
C5 -.03762(13) .60177(19) .49626(8) .0164(2) Uani d . 1 . . C
S1 .45778(4) .33523(5) .621254(19) .01977(8) Uani d . 1 . . S
S2 .39284(4) .77437(5) .55687(2) .02025(8) Uani d . 1 . . S
C6 .46906(13) .52274(18) .53701(7) .0154(2) Uani d . 1 . . C
C7 .37310(16) .5111(2) .68906(8) .0241(3) Uani d . 1 . . C
H7 .351(2) .462(3) .7446(13) .042(5) Uiso d . 1 . . H
C8 .34297(16) .7066(2) .65972(8) .0239(3) Uani d . 1 . . C
H8 .297(2) .817(3) .6906(12) .033(5) Uiso d . 1 . . H

loop_
_atom_site_aniso_label
_atom_site_aniso_U_11
_atom_site_aniso_U_22
_atom_site_aniso_U_33
_atom_site_aniso_U_12
_atom_site_aniso_U_13
_atom_site_aniso_U_23
F1 .0229(4) .0186(4) .0312(4) .0040(3) .0071(3) -.0011(3)
F2 .0230(4) .0350(4) .0205(4) .0005(3) .0094(3) -.0033(3)
F3 .0271(4) .0382(5) .0238(4) .0040(3) .0083(3) .0143(3)
F4 .0228(4) .0194(4) .0319(4) .0047(3) .0061(3) .0077(3)
C1 .0148(5) .0172(5) .0219(5) .0008(4) .0021(4) -.0017(4)
C2 .0148(5) .0263(6) .0173(5) -.0011(4) .0041(4) -.0027(5)
C3 .0184(5) .0247(6) .0180(5) -.0015(5) .0019(4) .0059(5)
C4 .0151(5) .0179(5) .0223(6) .0005(4) .0013(4) .0032(4)
C5 .0139(5) .0173(5) .0177(5) -.0012(4) .0013(4) .0002(4)
S1 .02621(16) .01667(14) .01697(14) .00035(11) .00496(11) .00083(10)
S2 .02543(16) .01624(14) .02024(15) .00486(11) .00720(11) -.00063(11)
C6 .0160(5) .0142(5) .0157(5) .0012(4) .0016(4) -.0001(4)
C7 .0291(7) .0274(7) .0177(6) -.0012(5) .0097(5) -.0021(5)
C8 .0273(6) .0259(6) .0204(6) .0017(5) .0101(5) -.0052(5)

loop_
_atom_type_symbol
_atom_type_description
_atom_type_scat_dispersion_real
_atom_type_scat_dispersion_imag
_atom_type_scat_source
C C .0033 .0016 'International Tables Vol C Tables 4.2.6.8 and 6.1.1.4'
H H .0000 .0000 'International Tables Vol C Tables 4.2.6.8 and 6.1.1.4'
F F .0171 .0103 'International Tables Vol C Tables 4.2.6.8 and 6.1.1.4'
S S .1246 .1234 'International Tables Vol C Tables 4.2.6.8 and 6.1.1.4'

loop_
_geom_angle_atom_site_label_1
_geom_angle_atom_site_label_2
_geom_angle_atom_site_label_3
_geom_angle_site_symmetry_1
_geom_angle_site_symmetry_3
_geom_angle
F1 C1 C2 . . 118.06(11)
F1 C1 C5 . 3_566 120.75(11)
C2 C1 C5 . 3_566 121.19(11)
F2 C2 C1 . . 120.58(12)
F2 C2 C3 . . 118.99(11)
C1 C2 C3 . . 120.44(11)
F3 C3 C4 . . 120.83(12)
F3 C3 C2 . . 118.80(11)
C4 C3 C2 . . 120.37(11)
F4 C4 C3 . . 118.13(11)
F4 C4 C5 . . 120.62(11)
C3 C4 C5 . . 121.24(11)
C4 C5 C1 . 3_566 123.24(11)
C4 C5 C5 . 3_566 118.46(13)
C1 C5 C5 3_566 3_566 118.30(13)
C7 S1 C6 . . 94.59(6)
C8 S2 C6 . . 94.57(6)
C6 C6 S2 3_666 . 122.48(12)
C6 C6 S1 3_666 . 122.79(12)
S2 C6 S1 . . 114.73(6)
C8 C7 S1 . . 117.81(10)
C8 C7 H7 . . 123.5(12)
S1 C7 H7 . . 118.7(12)
C7 C8 S2 . . 118.28(10)
C7 C8 H8 . . 125.7(11)
S2 C8 H8 . . 116.0(11)

loop_
_geom_bond_atom_site_label_1
_geom_bond_atom_site_label_2
_geom_bond_site_symmetry_2
_geom_bond_distance
_geom_bond_publ_flag
F1 C1 . 1.3419(14) ?
F2 C2 . 1.3459(13) ?
F3 C3 . 1.3431(14) ?
F4 C4 . 1.3452(14) ?
C1 C2 . 1.3628(17) ?
C1 C5 3_566 1.4213(16) ?
C2 C3 . 1.4047(18) ?
C3 C4 . 1.3652(17) ?
C4 C5 . 1.4159(16) ?
C5 C1 3_566 1.4213(16) ?
C5 C5 3_566 1.437(2) ?
S1 C7 . 1.7501(13) ?
S1 C6 . 1.7672(12) ?
S2 C8 . 1.7472(13) ?
S2 C6 . 1.7628(13) ?
C6 C6 3_666 1.352(2) ?
C7 C8 . 1.328(2) ?
C7 H7 . .95(2) ?
C8 H8 . .96(2) ?
